data_4302877
loop_
_publ_author_name
'Geert-Jan M. Meppelder'
'Hong-Tao Fan'
'Thomas P. Spaniol'
'Jun Okuda'

_publ_contact_author
;       Jun Okuda
        Institute of Inorganic Chemistry
        RWTH Aachen University
        Landoltweg 1
        D-52074 Aachen
        Germany
;
_publ_contact_author_email jun.okuda@ac.rwth-aachen.de
_publ_contact_author_fax '+49 241 80 92644'
_publ_contact_author_phone '+49 241 80 94645'
_publ_section_title
;
Synthesis, Structure, and Olefin Polymerization Activity of Titanium
Complexes Bearing Asymmetric Tetradentate [OSNO]-Type Bis(phenolato) Ligands
;
_journal_name_full 'Inorganic Chemistry'
_journal_page_first 7378
_journal_page_last 7388
_journal_paper_doi 10.1021/ic900903b
_journal_volume 48
_journal_year 2009
_chemical_formula_moiety '2(C35 H53 Cl2 N O2 S Ti), C7 H8'
_chemical_formula_sum 'C77 H114 Cl4 N2 O4 S2 Ti2'
_chemical_formula_weight 1433.45
_chemical_name_systematic
;
 ?
;
_space_group_IT_number 14
_symmetry_cell_setting monoclinic
_symmetry_space_group_name_Hall '-P 2ybc'
_symmetry_space_group_name_H-M 'P 1 21/c 1'
_atom_sites_solution_hydrogens geom
_atom_sites_solution_primary direct
_atom_sites_solution_secondary difmap
_audit_creation_method SHELXL-97
_cell_angle_alpha 90.00
_cell_angle_beta 97.356(2)
_cell_angle_gamma 90.00
_cell_formula_units_Z 2
_cell_length_a 9.6836(7)
_cell_length_b 25.2619(17)
_cell_length_c 16.2659(11)
_cell_measurement_reflns_used 5090
_cell_measurement_temperature 150(2)
_cell_measurement_theta_max 23.24
_cell_measurement_theta_min 2.27
_cell_volume 3946.3(5)
_computing_cell_refinement 'Bruker SMART (2001)'
_computing_data_collection 'Bruker SMART (2001)'
_computing_data_reduction 'Bruker SAINT+ (1999)'
_computing_molecular_graphics 'Ortep-3 for Windows (Farrugia, 1997)'
_computing_structure_refinement 'SHELXL-97 (Sheldrick, 1997)'
_computing_structure_solution 'SIR 97 (Altomare et al, 1997)'
_diffrn_ambient_temperature 150(2)
_diffrn_measured_fraction_theta_full 0.994
_diffrn_measured_fraction_theta_max 0.994
_diffrn_measurement_device_type 'CCD area detector'
_diffrn_measurement_method 'omega scans'
_diffrn_radiation_monochromator graphite
_diffrn_radiation_source 'fine-focus sealed tube'
_diffrn_radiation_type MoK\a
_diffrn_radiation_wavelength 0.71073
_diffrn_reflns_av_R_equivalents 0.0453
_diffrn_reflns_av_sigmaI/netI 0.0450
_diffrn_reflns_limit_h_max 12
_diffrn_reflns_limit_h_min -12
_diffrn_reflns_limit_k_max 33
_diffrn_reflns_limit_k_min -32
_diffrn_reflns_limit_l_max 21
_diffrn_reflns_limit_l_min -20
_diffrn_reflns_number 39892
_diffrn_reflns_theta_full 28.30
_diffrn_reflns_theta_max 28.30
_diffrn_reflns_theta_min 1.50
_exptl_absorpt_coefficient_mu 0.437
_exptl_absorpt_correction_T_max 0.9138
_exptl_absorpt_correction_T_min 0.8728
_exptl_absorpt_correction_type multi-scan
_exptl_absorpt_process_details 'Bruker MULABS'
_exptl_crystal_colour red
_exptl_crystal_density_diffrn 1.206
_exptl_crystal_density_method 'not measured'
_exptl_crystal_description block
_exptl_crystal_F_000 1532
_exptl_crystal_size_max 0.32
_exptl_crystal_size_mid 0.30
_exptl_crystal_size_min 0.21
_refine_diff_density_max 0.992
_refine_diff_density_min -0.573
_refine_diff_density_rms 0.091
_refine_ls_extinction_method none
_refine_ls_goodness_of_fit_ref 1.179
_refine_ls_hydrogen_treatment mixed
_refine_ls_matrix_type full
_refine_ls_number_parameters 384
_refine_ls_number_reflns 9753
_refine_ls_number_restraints 0
_refine_ls_restrained_S_all 1.179
_refine_ls_R_factor_all 0.1004
_refine_ls_R_factor_gt 0.0851
_refine_ls_shift/su_max 0.000
_refine_ls_shift/su_mean 0.000
_refine_ls_structure_factor_coef Fsqd
_refine_ls_weighting_details 'calc w=1/[\s^2^(Fo^2^)+(0.0449P)^2^+11.4473P] where P=(Fo^2^+2Fc^2^)/3'
_refine_ls_weighting_scheme calc
_refine_ls_wR_factor_gt 0.1824
_refine_ls_wR_factor_ref 0.1892
_reflns_number_gt 8075
_reflns_number_total 9753
_reflns_threshold_expression >2sigma(I)
_cod_data_source_file ic900903b_si_002_6.cif
_cod_data_source_block 10b
_cod_database_code 4302877

loop_
_symmetry_equiv_pos_as_xyz
'x, y, z'
'-x, y+1/2, -z+1/2'
'-x, -y, -z'
'x, -y-1/2, z-1/2'

loop_
_atom_site_label
_atom_site_type_symbol
_atom_site_fract_x
_atom_site_fract_y
_atom_site_fract_z
_atom_site_U_iso_or_equiv
_atom_site_adp_type
_atom_site_occupancy
_atom_site_symmetry_multiplicity
_atom_site_calc_flag
_atom_site_refinement_flags
_atom_site_disorder_assembly
_atom_site_disorder_group
Ti Ti 0.32005(6) 0.29557(3) 0.27684(4) 0.02123(15) Uani 1 1 d . A .
S S 0.55591(9) 0.34139(4) 0.26961(6) 0.0341(2) Uani 1 1 d . . .
O1 O 0.1608(2) 0.25983(9) 0.25358(14) 0.0222(5) Uani 1 1 d . . .
O2 O 0.2669(2) 0.35786(10) 0.21858(15) 0.0237(5) Uani 1 1 d . . .
N N 0.3688(3) 0.26338(12) 0.15457(16) 0.0191(5) Uani 1 1 d . . .
H1 H 0.394(4) 0.2304(17) 0.168(3) 0.029 Uiso 1 1 d . . .
Cl1 Cl 0.30613(10) 0.33097(4) 0.40475(5) 0.0333(2) Uani 1 1 d . . .
Cl2 Cl 0.45973(10) 0.22361(4) 0.32768(6) 0.0360(2) Uani 1 1 d . . .
C1 C 0.0935(3) 0.22388(13) 0.2006(2) 0.0206(6) Uani 1 1 d . A .
C2 C 0.1318(3) 0.22151(13) 0.1209(2) 0.0205(6) Uani 1 1 d . . .
C3 C 0.0682(4) 0.18439(14) 0.0653(2) 0.0267(7) Uani 1 1 d . A .
H3 H 0.0949 0.1823 0.0111 0.032 Uiso 1 1 calc R . .
C4 C -0.0336(4) 0.15028(15) 0.0874(2) 0.0285(8) Uani 1 1 d . . .
C5 C -0.0706(4) 0.15476(14) 0.1679(2) 0.0279(8) Uani 1 1 d . A .
H5 H -0.1413 0.1320 0.1831 0.033 Uiso 1 1 calc R . .
C6 C -0.0095(4) 0.19057(13) 0.2266(2) 0.0229(7) Uani 1 1 d . . .
C7 C -0.1061(4) 0.10846(17) 0.0281(3) 0.0369(9) Uani 1 1 d . A .
C8 C -0.0422(6) 0.1053(2) -0.0534(3) 0.0634(17) Uani 1 1 d . . .
H8A H -0.0492 0.1399 -0.0808 0.095 Uiso 1 1 calc R A .
H8B H -0.0925 0.0789 -0.0899 0.095 Uiso 1 1 calc R . .
H8C H 0.0560 0.0951 -0.0416 0.095 Uiso 1 1 calc R . .
C9 C -0.0946(6) 0.05374(18) 0.0693(4) 0.0549(13) Uani 1 1 d . . .
H9A H 0.0038 0.0445 0.0839 0.082 Uiso 1 1 calc R A .
H9B H -0.1397 0.0273 0.0308 0.082 Uiso 1 1 calc R . .
H9C H -0.1405 0.0544 0.1196 0.082 Uiso 1 1 calc R . .
C10 C -0.2605(5) 0.1229(2) 0.0071(3) 0.0504(12) Uani 1 1 d . . .
H10A H -0.3039 0.1248 0.0582 0.076 Uiso 1 1 calc R A .
H10B H -0.3076 0.0959 -0.0295 0.076 Uiso 1 1 calc R . .
H10C H -0.2686 0.1574 -0.0209 0.076 Uiso 1 1 calc R . .
C11 C -0.0469(4) 0.19274(15) 0.3158(2) 0.0282(8) Uani 1 1 d . A .
C12 C 0.0777(5) 0.1720(2) 0.3755(3) 0.0439(11) Uani 1 1 d . . .
H12A H 0.0967 0.1352 0.3616 0.066 Uiso 1 1 calc R A .
H12B H 0.0556 0.1738 0.4326 0.066 Uiso 1 1 calc R . .
H12C H 0.1599 0.1937 0.3703 0.066 Uiso 1 1 calc R . .
C13 C -0.0817(4) 0.24932(16) 0.3411(2) 0.0316(8) Uani 1 1 d . . .
H13A H -0.0006 0.2722 0.3386 0.047 Uiso 1 1 calc R A .
H13B H -0.1060 0.2491 0.3977 0.047 Uiso 1 1 calc R . .
H13C H -0.1606 0.2628 0.3031 0.047 Uiso 1 1 calc R . .
C14 C -0.1733(5) 0.15779(18) 0.3256(3) 0.0411(10) Uani 1 1 d . . .
H14A H -0.2522 0.1686 0.2853 0.062 Uiso 1 1 calc R A .
H14B H -0.1980 0.1617 0.3819 0.062 Uiso 1 1 calc R . .
H14C H -0.1503 0.1207 0.3160 0.062 Uiso 1 1 calc R . .
C15 C 0.2375(3) 0.26030(14) 0.09465(19) 0.0218(7) Uani 1 1 d . A .
H15A H 0.2614 0.2497 0.0396 0.026 Uiso 1 1 calc R . .
H15B H 0.1947 0.2959 0.0889 0.026 Uiso 1 1 calc R . .
C16 C 0.4847(3) 0.29008(14) 0.1169(2) 0.0221(7) Uani 1 1 d . A .
H16 H 0.4482 0.3237 0.0900 0.027 Uiso 1 1 calc R . .
C17 C 0.6065(3) 0.30335(14) 0.1828(2) 0.0219(7) Uani 1 1 d . A .
H17 H 0.6428 0.2688 0.2064 0.026 Uiso 1 1 calc R . .
C18 C 0.7269(4) 0.32959(15) 0.1465(2) 0.0278(8) Uani 1 1 d . . .
H18A H 0.6957 0.3640 0.1213 0.033 Uiso 1 1 calc R A .
H18B H 0.8040 0.3366 0.1913 0.033 Uiso 1 1 calc R . .
C19 C 0.7790(4) 0.29446(18) 0.0810(2) 0.0338(9) Uani 1 1 d . A .
H19A H 0.8183 0.2614 0.1069 0.041 Uiso 1 1 calc R . .
H19B H 0.8537 0.3129 0.0560 0.041 Uiso 1 1 calc R . .
C20 C 0.6591(4) 0.2813(2) 0.0136(2) 0.0370(10) Uani 1 1 d . . .
H20A H 0.6927 0.2572 -0.0275 0.044 Uiso 1 1 calc R A .
H20B H 0.6253 0.3141 -0.0154 0.044 Uiso 1 1 calc R . .
C21 C 0.5386(4) 0.25479(17) 0.0510(2) 0.0301(8) Uani 1 1 d . A .
H21A H 0.5708 0.2206 0.0764 0.036 Uiso 1 1 calc R . .
H21B H 0.4616 0.2474 0.0063 0.036 Uiso 1 1 calc R . .
C22A C 0.4902(7) 0.3999(3) 0.2418(5) 0.0233(14) Uiso 0.50 1 d P A 1
C23A C 0.3458(8) 0.4010(3) 0.2192(5) 0.0207(16) Uiso 0.50 1 d P A 1
C24A C 0.2793(7) 0.4498(3) 0.1962(5) 0.0239(14) Uiso 0.50 1 d P A 1
C25A C 0.3634(8) 0.4948(3) 0.2008(5) 0.0317(16) Uiso 0.50 1 d P A 1
H25A H 0.3205 0.5277 0.1851 0.038 Uiso 0.50 1 calc PR A 1
C26A C 0.5078(9) 0.4947(3) 0.2273(5) 0.0366(18) Uiso 0.50 1 d P A 1
C27A C 0.5708(9) 0.4456(3) 0.2459(5) 0.0346(17) Uiso 0.50 1 d P A 1
H27A H 0.6687 0.4435 0.2613 0.042 Uiso 0.50 1 calc PR A 1
C28A C 0.5881(11) 0.5476(4) 0.2329(7) 0.053(2) Uiso 0.50 1 d P A 1
C29A C 0.5166(12) 0.5887(5) 0.2831(7) 0.061(3) Uiso 0.50 1 d P A 1
H29A H 0.5032 0.5736 0.3370 0.092 Uiso 0.50 1 calc PR A 1
H29B H 0.4260 0.5982 0.2528 0.092 Uiso 0.50 1 calc PR A 1
H29C H 0.5751 0.6204 0.2915 0.092 Uiso 0.50 1 calc PR A 1
C30A C 0.5993(15) 0.5684(6) 0.1504(8) 0.071(3) Uiso 0.50 1 d P A 1
H30A H 0.6644 0.5465 0.1237 0.106 Uiso 0.50 1 calc PR A 1
H30B H 0.6333 0.6049 0.1549 0.106 Uiso 0.50 1 calc PR A 1
H30C H 0.5075 0.5676 0.1170 0.106 Uiso 0.50 1 calc PR A 1
C31A C 0.7368(13) 0.5410(5) 0.2737(8) 0.070(3) Uiso 0.50 1 d P A 1
H31A H 0.7366 0.5290 0.3309 0.104 Uiso 0.50 1 calc PR A 1
H31B H 0.7855 0.5750 0.2736 0.104 Uiso 0.50 1 calc PR A 1
H31C H 0.7843 0.5148 0.2429 0.104 Uiso 0.50 1 calc PR A 1
C32A C 0.1198(8) 0.4531(3) 0.1736(6) 0.0257(17) Uiso 0.50 1 d P A 1
C33A C 0.0696(9) 0.5091(3) 0.1484(6) 0.0333(17) Uiso 0.50 1 d P A 1
H33A H -0.0311 0.5086 0.1311 0.050 Uiso 0.50 1 calc PR A 1
H33B H 0.1172 0.5215 0.1023 0.050 Uiso 0.50 1 calc PR A 1
H33C H 0.0907 0.5331 0.1957 0.050 Uiso 0.50 1 calc PR A 1
C34A C 0.0486(9) 0.4354(4) 0.2481(6) 0.0278(19) Uiso 0.50 1 d P A 1
H34A H 0.0694 0.4608 0.2935 0.042 Uiso 0.50 1 calc PR A 1
H34B H 0.0833 0.4003 0.2665 0.042 Uiso 0.50 1 calc PR A 1
H34C H -0.0523 0.4337 0.2319 0.042 Uiso 0.50 1 calc PR A 1
C35A C 0.0736(11) 0.4160(4) 0.0991(6) 0.037(2) Uiso 0.50 1 d P A 1
H35A H 0.0946 0.3792 0.1153 0.055 Uiso 0.50 1 calc PR A 1
H35B H 0.1238 0.4255 0.0525 0.055 Uiso 0.50 1 calc PR A 1
H35C H -0.0267 0.4199 0.0823 0.055 Uiso 0.50 1 calc PR A 1
C22B C 0.4769(8) 0.4020(3) 0.2054(6) 0.0300(17) Uiso 0.50 1 d P A 2
C23B C 0.3293(8) 0.4028(3) 0.1913(6) 0.0251(18) Uiso 0.50 1 d P A 2
C24B C 0.2612(8) 0.4468(3) 0.1543(5) 0.0299(16) Uiso 0.50 1 d P A 2
C25B C 0.3439(10) 0.4867(4) 0.1284(6) 0.045(2) Uiso 0.50 1 d P A 2
H25B H 0.2989 0.5165 0.1012 0.054 Uiso 0.50 1 calc PR A 2
C26B C 0.4891(10) 0.4858(4) 0.1398(6) 0.048(2) Uiso 0.50 1 d P A 2
C27B C 0.5554(9) 0.4431(3) 0.1822(5) 0.0391(18) Uiso 0.50 1 d P A 2
H27B H 0.6539 0.4426 0.1950 0.047 Uiso 0.50 1 calc PR A 2
C28B C 0.5769(16) 0.5309(6) 0.1032(10) 0.086(4) Uiso 0.50 1 d P A 2
C29B C 0.6585(17) 0.5074(7) 0.0427(10) 0.096(5) Uiso 0.50 1 d P A 2
H29D H 0.7097 0.5353 0.0176 0.143 Uiso 0.50 1 calc PR A 2
H29E H 0.5959 0.4894 -0.0006 0.143 Uiso 0.50 1 calc PR A 2
H29F H 0.7245 0.4817 0.0706 0.143 Uiso 0.50 1 calc PR A 2
C30B C 0.691(2) 0.5459(9) 0.1833(13) 0.129(7) Uiso 0.50 1 d P A 2
H30D H 0.7522 0.5155 0.1977 0.193 Uiso 0.50 1 calc PR A 2
H30E H 0.6425 0.5551 0.2305 0.193 Uiso 0.50 1 calc PR A 2
H30F H 0.7472 0.5762 0.1693 0.193 Uiso 0.50 1 calc PR A 2
C31B C 0.513(2) 0.5822(8) 0.1127(13) 0.124(7) Uiso 0.50 1 d P A 2
H31D H 0.5816 0.6102 0.1093 0.187 Uiso 0.50 1 calc PR A 2
H31E H 0.4780 0.5839 0.1667 0.187 Uiso 0.50 1 calc PR A 2
H31F H 0.4348 0.5871 0.0685 0.187 Uiso 0.50 1 calc PR A 2
C32B C 0.1027(9) 0.4502(3) 0.1432(6) 0.0308(19) Uiso 0.50 1 d P A 2
C33B C 0.0389(12) 0.4057(5) 0.0885(7) 0.045(3) Uiso 0.50 1 d P A 2
H33D H 0.0791 0.4057 0.0362 0.067 Uiso 0.50 1 calc PR A 2
H33E H -0.0620 0.4109 0.0772 0.067 Uiso 0.50 1 calc PR A 2
H33F H 0.0584 0.3718 0.1169 0.067 Uiso 0.50 1 calc PR A 2
C34B C 0.0533(12) 0.5031(4) 0.1049(7) 0.055(3) Uiso 0.50 1 d P A 2
H34D H 0.0892 0.5076 0.0517 0.083 Uiso 0.50 1 calc PR A 2
H34E H 0.0877 0.5319 0.1424 0.083 Uiso 0.50 1 calc PR A 2
H34F H -0.0487 0.5038 0.0961 0.083 Uiso 0.50 1 calc PR A 2
C35B C 0.0460(13) 0.4466(5) 0.2278(8) 0.049(3) Uiso 0.50 1 d P A 2
H35D H -0.0535 0.4552 0.2205 0.074 Uiso 0.50 1 calc PR A 2
H35E H 0.0961 0.4718 0.2667 0.074 Uiso 0.50 1 calc PR A 2
H35F H 0.0597 0.4107 0.2499 0.074 Uiso 0.50 1 calc PR A 2
C36 C 0.4476(7) 0.4406(2) 0.5900(4) 0.060(3) Uiso 0.50 1 d PG B -1
C37 C 0.5375(8) 0.4735(3) 0.6400(3) 0.069(3) Uiso 0.50 1 d PG B -1
H37 H 0.5615 0.4655 0.6971 0.083 Uiso 0.50 1 calc PR B -1
C38 C 0.5925(7) 0.5183(3) 0.6064(4) 0.058(3) Uiso 0.50 1 d PG B -1
H38 H 0.6540 0.5408 0.6405 0.069 Uiso 0.50 1 calc PR B -1
C39 C 0.5574(8) 0.5300(2) 0.5228(4) 0.052(2) Uiso 0.50 1 d PG B -1
H39 H 0.5950 0.5605 0.4998 0.062 Uiso 0.50 1 calc PR B -1
C40 C 0.4675(9) 0.4970(3) 0.4729(3) 0.067(3) Uiso 0.50 1 d PG B -1
H40 H 0.4435 0.5050 0.4157 0.080 Uiso 0.50 1 calc PR B -1
C41 C 0.4125(7) 0.4523(2) 0.5065(4) 0.052(2) Uiso 0.50 1 d PG B -1
H41 H 0.3511 0.4297 0.4723 0.063 Uiso 0.50 1 calc PR B -1
C42 C 0.3963(17) 0.3890(6) 0.6241(10) 0.092(4) Uiso 0.50 1 d P B -1
H42A H 0.4613 0.3777 0.6721 0.138 Uiso 0.50 1 calc PR B -1
H42B H 0.3909 0.3616 0.5811 0.138 Uiso 0.50 1 calc PR B -1
H42C H 0.3039 0.3945 0.6411 0.138 Uiso 0.50 1 calc PR B -1

loop_
_atom_site_aniso_label
_atom_site_aniso_U_11
_atom_site_aniso_U_22
_atom_site_aniso_U_33
_atom_site_aniso_U_23
_atom_site_aniso_U_13
_atom_site_aniso_U_12
Ti 0.0200(3) 0.0310(3) 0.0135(3) -0.0014(2) 0.0052(2) 0.0005(2)
S 0.0213(4) 0.0437(6) 0.0383(5) -0.0218(4) 0.0079(4) -0.0044(4)
O1 0.0243(12) 0.0271(12) 0.0164(11) 0.0003(9) 0.0079(9) -0.0019(10)
O2 0.0237(12) 0.0257(12) 0.0229(12) 0.0006(10) 0.0082(9) -0.0020(10)
N 0.0185(13) 0.0242(14) 0.0152(12) 0.0002(11) 0.0049(10) -0.0022(11)
Cl1 0.0375(5) 0.0464(6) 0.0177(4) -0.0075(4) 0.0096(3) 0.0016(4)
Cl2 0.0355(5) 0.0513(6) 0.0210(4) 0.0054(4) 0.0036(3) 0.0165(4)
C1 0.0212(15) 0.0215(16) 0.0198(15) -0.0003(12) 0.0054(12) 0.0026(12)
C2 0.0179(15) 0.0238(16) 0.0209(16) 0.0014(12) 0.0064(12) -0.0013(12)
C3 0.0263(17) 0.0294(18) 0.0265(18) -0.0035(14) 0.0108(14) -0.0041(14)
C4 0.0266(17) 0.0272(19) 0.0334(19) -0.0078(15) 0.0107(15) -0.0060(14)
C5 0.0251(17) 0.0232(17) 0.038(2) 0.0004(15) 0.0142(15) -0.0024(14)
C6 0.0241(16) 0.0225(17) 0.0242(17) 0.0041(13) 0.0114(13) 0.0049(13)
C7 0.036(2) 0.036(2) 0.041(2) -0.0126(18) 0.0146(18) -0.0156(17)
C8 0.069(3) 0.071(4) 0.056(3) -0.042(3) 0.034(3) -0.041(3)
C9 0.064(3) 0.031(2) 0.069(3) -0.013(2) 0.007(3) -0.007(2)
C10 0.044(3) 0.049(3) 0.055(3) -0.016(2) -0.003(2) -0.012(2)
C11 0.0276(18) 0.033(2) 0.0267(18) 0.0099(15) 0.0141(14) 0.0057(15)
C12 0.040(2) 0.060(3) 0.034(2) 0.024(2) 0.0154(18) 0.018(2)
C13 0.0290(19) 0.042(2) 0.0253(18) -0.0039(16) 0.0104(15) 0.0044(16)
C14 0.040(2) 0.044(2) 0.044(2) 0.0081(19) 0.0261(19) -0.0015(19)
C15 0.0201(15) 0.0318(18) 0.0139(14) 0.0009(13) 0.0038(12) -0.0060(13)
C16 0.0207(15) 0.0285(18) 0.0178(15) 0.0016(13) 0.0054(12) -0.0017(13)
C17 0.0168(14) 0.0289(18) 0.0206(15) -0.0027(13) 0.0049(12) -0.0008(13)
C18 0.0182(16) 0.033(2) 0.0327(19) 0.0035(15) 0.0047(14) -0.0042(14)
C19 0.0211(17) 0.055(3) 0.0266(18) -0.0005(17) 0.0092(14) -0.0040(17)
C20 0.0227(18) 0.069(3) 0.0217(18) -0.0029(18) 0.0109(14) -0.0071(18)
C21 0.0224(17) 0.050(2) 0.0195(16) -0.0080(15) 0.0078(13) -0.0066(16)

loop_
_atom_type_symbol
_atom_type_description
_atom_type_scat_dispersion_real
_atom_type_scat_dispersion_imag
_atom_type_scat_source
C C 0.0030 0.0020 'International Tables Vol C Tables 4.2.6.8 and 6.1.1.4'
H H 0.0000 0.0000 'International Tables Vol C Tables 4.2.6.8 and 6.1.1.4'
Cl Cl 0.1480 0.1590 'International Tables Vol C Tables 4.2.6.8 and 6.1.1.4'
N N 0.0060 0.0030 'International Tables Vol C Tables 4.2.6.8 and 6.1.1.4'
O O 0.0110 0.0060 'International Tables Vol C Tables 4.2.6.8 and 6.1.1.4'
S S 0.1250 0.1230 'International Tables Vol C Tables 4.2.6.8 and 6.1.1.4'
Ti Ti 0.2780 0.4460 'International Tables Vol C Tables 4.2.6.8 and 6.1.1.4'

loop_
_geom_angle_atom_site_label_1
_geom_angle_atom_site_label_2
_geom_angle_atom_site_label_3
_geom_angle
_geom_angle_site_symmetry_1
_geom_angle_site_symmetry_3
_geom_angle_publ_flag
O1 Ti O2 98.25(11) . . ?
O1 Ti N 84.46(10) . . ?
O2 Ti N 86.09(11) . . ?
O1 Ti Cl1 103.94(8) . . ?
O2 Ti Cl1 95.01(8) . . ?
N Ti Cl1 171.24(8) . . ?
O1 Ti Cl2 97.24(9) . . ?
O2 Ti Cl2 159.21(8) . . ?
N Ti Cl2 81.68(8) . . ?
Cl1 Ti Cl2 94.62(4) . . ?
O1 Ti S 164.63(8) . . ?
O2 Ti S 77.73(8) . . ?
N Ti S 80.48(7) . . ?
Cl1 Ti S 91.24(4) . . ?
Cl2 Ti S 83.69(4) . . ?
C22A S C17 113.1(3) . . ?
C17 S C22B 97.2(3) . . ?
C22A S Ti 95.8(3) . . ?
C17 S Ti 97.23(11) . . ?
C22B S Ti 95.0(2) . . ?
C1 O1 Ti 143.4(2) . . ?
C23A O2 Ti 124.3(4) . . ?
C23B O2 Ti 138.3(4) . . ?
C15 N C16 111.9(2) . . ?
C15 N Ti 109.60(19) . . ?
C16 N Ti 116.7(2) . . ?
C15 N H1 107(3) . . ?
C16 N H1 109(3) . . ?
Ti N H1 102(3) . . ?
O1 C1 C2 117.1(3) . . ?
O1 C1 C6 120.6(3) . . ?
C2 C1 C6 122.3(3) . . ?
C3 C2 C1 119.1(3) . . ?
C3 C2 C15 120.7(3) . . ?
C1 C2 C15 120.2(3) . . ?
C2 C3 C4 121.3(3) . . ?
C2 C3 H3 119.4 . . ?
C4 C3 H3 119.4 . . ?
C3 C4 C5 117.7(3) . . ?
C3 C4 C7 123.1(3) . . ?
C5 C4 C7 119.3(3) . . ?
C6 C5 C4 123.7(3) . . ?
C6 C5 H5 118.2 . . ?
C4 C5 H5 118.2 . . ?
C5 C6 C1 116.0(3) . . ?
C5 C6 C11 122.6(3) . . ?
C1 C6 C11 121.4(3) . . ?
C9 C7 C10 109.1(4) . . ?
C9 C7 C8 108.4(4) . . ?
C10 C7 C8 108.0(4) . . ?
C9 C7 C4 110.1(4) . . ?
C10 C7 C4 109.2(3) . . ?
C8 C7 C4 112.0(3) . . ?
C7 C8 H8A 109.5 . . ?
C7 C8 H8B 109.5 . . ?
H8A C8 H8B 109.5 . . ?
C7 C8 H8C 109.5 . . ?
H8A C8 H8C 109.5 . . ?
H8B C8 H8C 109.5 . . ?
C7 C9 H9A 109.5 . . ?
C7 C9 H9B 109.5 . . ?
H9A C9 H9B 109.5 . . ?
C7 C9 H9C 109.5 . . ?
H9A C9 H9C 109.5 . . ?
H9B C9 H9C 109.5 . . ?
C7 C10 H10A 109.5 . . ?
C7 C10 H10B 109.5 . . ?
H10A C10 H10B 109.5 . . ?
C7 C10 H10C 109.5 . . ?
H10A C10 H10C 109.5 . . ?
H10B C10 H10C 109.5 . . ?
C14 C11 C13 107.6(3) . . ?
C14 C11 C12 108.0(3) . . ?
C13 C11 C12 109.2(3) . . ?
C14 C11 C6 111.4(3) . . ?
C13 C11 C6 111.8(3) . . ?
C12 C11 C6 108.8(3) . . ?
C11 C12 H12A 109.5 . . ?
C11 C12 H12B 109.5 . . ?
H12A C12 H12B 109.5 . . ?
C11 C12 H12C 109.5 . . ?
H12A C12 H12C 109.5 . . ?
H12B C12 H12C 109.5 . . ?
C11 C13 H13A 109.5 . . ?
C11 C13 H13B 109.5 . . ?
H13A C13 H13B 109.5 . . ?
C11 C13 H13C 109.5 . . ?
H13A C13 H13C 109.5 . . ?
H13B C13 H13C 109.5 . . ?
C11 C14 H14A 109.5 . . ?
C11 C14 H14B 109.5 . . ?
H14A C14 H14B 109.5 . . ?
C11 C14 H14C 109.5 . . ?
H14A C14 H14C 109.5 . . ?
H14B C14 H14C 109.5 . . ?
N C15 C2 113.4(3) . . ?
N C15 H15A 108.9 . . ?
C2 C15 H15A 108.9 . . ?
N C15 H15B 108.9 . . ?
C2 C15 H15B 108.9 . . ?
H15A C15 H15B 107.7 . . ?
N C16 C17 111.2(3) . . ?
N C16 C21 111.2(3) . . ?
C17 C16 C21 108.5(3) . . ?
N C16 H16 108.6 . . ?
C17 C16 H16 108.6 . . ?
C21 C16 H16 108.6 . . ?
C18 C17 C16 112.5(3) . . ?
C18 C17 S 111.4(2) . . ?
C16 C17 S 113.5(2) . . ?
C18 C17 H17 106.2 . . ?
C16 C17 H17 106.2 . . ?
S C17 H17 106.2 . . ?
C19 C18 C17 110.9(3) . . ?
C19 C18 H18A 109.5 . . ?
C17 C18 H18A 109.5 . . ?
C19 C18 H18B 109.5 . . ?
C17 C18 H18B 109.5 . . ?
H18A C18 H18B 108.0 . . ?
C18 C19 C20 109.8(3) . . ?
C18 C19 H19A 109.7 . . ?
C20 C19 H19A 109.7 . . ?
C18 C19 H19B 109.7 . . ?
C20 C19 H19B 109.7 . . ?
H19A C19 H19B 108.2 . . ?
C19 C20 C21 111.0(3) . . ?
C19 C20 H20A 109.4 . . ?
C21 C20 H20A 109.4 . . ?
C19 C20 H20B 109.4 . . ?
C21 C20 H20B 109.4 . . ?
H20A C20 H20B 108.0 . . ?
C20 C21 C16 111.5(3) . . ?
C20 C21 H21A 109.3 . . ?
C16 C21 H21A 109.3 . . ?
C20 C21 H21B 109.3 . . ?
C16 C21 H21B 109.3 . . ?
H21A C21 H21B 108.0 . . ?
C27A C22A C23A 122.0(7) . . ?
C27A C22A S 122.4(6) . . ?
C23A C22A S 115.4(6) . . ?
O2 C23A C22A 122.5(6) . . ?
O2 C23A C24A 118.0(6) . . ?
C22A C23A C24A 119.5(7) . . ?
C25A C24A C23A 116.8(7) . . ?
C25A C24A C32A 121.8(7) . . ?
C23A C24A C32A 121.2(6) . . ?
C24A C25A C26A 124.4(7) . . ?
C24A C25A H25A 117.8 . . ?
C26A C25A H25A 117.8 . . ?
C27A C26A C25A 117.1(8) . . ?
C27A C26A C28A 123.6(8) . . ?
C25A C26A C28A 119.3(8) . . ?
C22A C27A C26A 120.0(8) . . ?
C22A C27A H27A 120.0 . . ?
C26A C27A H27A 120.0 . . ?
C30A C28A C31A 105.3(10) . . ?
C30A C28A C29A 109.8(10) . . ?
C31A C28A C29A 108.0(9) . . ?
C30A C28A C26A 110.7(9) . . ?
C31A C28A C26A 112.0(9) . . ?
C29A C28A C26A 111.0(9) . . ?
C28A C29A H29A 109.5 . . ?
C28A C29A H29B 109.5 . . ?
H29A C29A H29B 109.5 . . ?
C28A C29A H29C 109.5 . . ?
H29A C29A H29C 109.5 . . ?
H29B C29A H29C 109.5 . . ?
C28A C30A H30A 109.5 . . ?
C28A C30A H30B 109.5 . . ?
H30A C30A H30B 109.5 . . ?
C28A C30A H30C 109.5 . . ?
H30A C30A H30C 109.5 . . ?
H30B C30A H30C 109.5 . . ?
C28A C31A H31A 109.5 . . ?
C28A C31A H31B 109.5 . . ?
H31A C31A H31B 109.5 . . ?
C28A C31A H31C 109.5 . . ?
H31A C31A H31C 109.5 . . ?
H31B C31A H31C 109.5 . . ?
C33A C32A C34A 108.7(7) . . ?
C33A C32A C24A 112.8(6) . . ?
C34A C32A C24A 109.4(7) . . ?
C33A C32A C35A 107.4(7) . . ?
C34A C32A C35A 109.0(7) . . ?
C24A C32A C35A 109.4(7) . . ?
C32A C33A H33A 109.5 . . ?
C32A C33A H33B 109.5 . . ?
H33A C33A H33B 109.5 . . ?
C32A C33A H33C 109.5 . . ?
H33A C33A H33C 109.5 . . ?
H33B C33A H33C 109.5 . . ?
C32A C34A H34A 109.5 . . ?
C32A C34A H34B 109.5 . . ?
H34A C34A H34B 109.5 . . ?
C32A C34A H34C 109.5 . . ?
H34A C34A H34C 109.5 . . ?
H34B C34A H34C 109.5 . . ?
C32A C35A H35A 109.5 . . ?
C32A C35A H35B 109.5 . . ?
H35A C35A H35B 109.5 . . ?
C32A C35A H35C 109.5 . . ?
H35A C35A H35C 109.5 . . ?
H35B C35A H35C 109.5 . . ?
C27B C22B C23B 121.9(8) . . ?
C27B C22B S 123.3(6) . . ?
C23B C22B S 114.5(6) . . ?
O2 C23B C24B 126.3(7) . . ?
O2 C23B C22B 114.1(7) . . ?
C24B C23B C22B 119.6(7) . . ?
C25B C24B C23B 116.9(8) . . ?
C25B C24B C32B 122.4(8) . . ?
C23B C24B C32B 120.7(7) . . ?
C24B C25B C26B 124.0(9) . . ?
C24B C25B H25B 118.0 . . ?
C26B C25B H25B 118.0 . . ?
C27B C26B C25B 118.2(9) . . ?
C27B C26B C28B 120.6(10) . . ?
C25B C26B C28B 121.2(10) . . ?
C22B C27B C26B 119.2(8) . . ?
C22B C27B H27B 120.4 . . ?
C26B C27B H27B 120.4 . . ?
C31B C28B C29B 135.1(16) . . ?
C31B C28B C26B 110.2(13) . . ?
C29B C28B C26B 108.7(13) . . ?
C31B C28B C30B 88.0(14) . . ?
C29B C28B C30B 105.1(14) . . ?
C26B C28B C30B 102.0(12) . . ?
C28B C29B H29D 109.5 . . ?
C28B C29B H29E 109.5 . . ?
H29D C29B H29E 109.5 . . ?
C28B C29B H29F 109.5 . . ?
H29D C29B H29F 109.5 . . ?
H29E C29B H29F 109.5 . . ?
C28B C30B H30D 109.5 . . ?
C28B C30B H30E 109.5 . . ?
H30D C30B H30E 109.5 . . ?
C28B C30B H30F 109.5 . . ?
H30D C30B H30F 109.5 . . ?
H30E C30B H30F 109.5 . . ?
C28B C31B H31D 109.5 . . ?
C28B C31B H31E 109.5 . . ?
H31D C31B H31E 109.5 . . ?
C28B C31B H31F 109.5 . . ?
H31D C31B H31F 109.5 . . ?
H31E C31B H31F 109.5 . . ?
C33B C32B C24B 110.9(8) . . ?
C33B C32B C34B 109.1(9) . . ?
C24B C32B C34B 110.8(7) . . ?
C33B C32B C35B 108.3(8) . . ?
C24B C32B C35B 110.9(8) . . ?
C34B C32B C35B 106.6(8) . . ?
C32B C33B H33D 109.5 . . ?
C32B C33B H33E 109.5 . . ?
H33D C33B H33E 109.5 . . ?
C32B C33B H33F 109.5 . . ?
H33D C33B H33F 109.5 . . ?
H33E C33B H33F 109.5 . . ?
C32B C34B H34D 109.5 . . ?
C32B C34B H34E 109.5 . . ?
H34D C34B H34E 109.5 . . ?
C32B C34B H34F 109.5 . . ?
H34D C34B H34F 109.5 . . ?
H34E C34B H34F 109.5 . . ?
C32B C35B H35D 109.5 . . ?
C32B C35B H35E 109.5 . . ?
H35D C35B H35E 109.5 . . ?
C32B C35B H35F 109.5 . . ?
H35D C35B H35F 109.5 . . ?
H35E C35B H35F 109.5 . . ?
C37 C36 C41 120.0 . . ?
C37 C36 C42 120.6(7) . . ?
C41 C36 C42 119.2(7) . . ?
C38 C37 C36 120.0 . . ?
C38 C37 H37 120.0 . . ?
C36 C37 H37 120.0 . . ?
C37 C38 C39 120.0 . . ?
C37 C38 H38 120.0 . . ?
C39 C38 H38 120.0 . . ?
C40 C39 C38 120.0 . . ?
C40 C39 H39 120.0 . . ?
C38 C39 H39 120.0 . . ?
C39 C40 C41 120.0 . . ?
C39 C40 H40 120.0 . . ?
C41 C40 H40 120.0 . . ?
C40 C41 C36 120.0 . . ?
C40 C41 H41 120.0 . . ?
C36 C41 H41 120.0 . . ?
C36 C42 H42A 109.5 . . ?
C36 C42 H42B 109.5 . . ?
H42A C42 H42B 109.5 . . ?
C36 C42 H42C 109.5 . . ?
H42A C42 H42C 109.5 . . ?
H42B C42 H42C 109.5 . . ?

loop_
_geom_bond_atom_site_label_1
_geom_bond_atom_site_label_2
_geom_bond_distance
_geom_bond_site_symmetry_2
_geom_bond_publ_flag
Ti O1 1.785(2) . ?
Ti O2 1.875(2) . ?
Ti N 2.254(3) . ?
Ti Cl1 2.2845(10) . ?
Ti Cl2 2.3520(11) . ?
Ti S 2.5766(11) . ?
S C22A 1.648(7) . ?
S C17 1.825(3) . ?
S C22B 1.954(9) . ?
O1 C1 1.359(4) . ?
O2 C23A 1.331(8) . ?
O2 C23B 1.386(8) . ?
N C15 1.502(4) . ?
N C16 1.505(4) . ?
N H1 0.89(4) . ?
C1 C2 1.395(4) . ?
C1 C6 1.410(5) . ?
C2 C3 1.390(5) . ?
C2 C15 1.517(4) . ?
C3 C4 1.391(5) . ?
C3 H3 0.9500 . ?
C4 C5 1.407(5) . ?
C4 C7 1.538(5) . ?
C5 C6 1.390(5) . ?
C5 H5 0.9500 . ?
C6 C11 1.541(5) . ?
C7 C9 1.534(7) . ?
C7 C10 1.535(6) . ?
C7 C8 1.535(6) . ?
C8 H8A 0.9800 . ?
C8 H8B 0.9800 . ?
C8 H8C 0.9800 . ?
C9 H9A 0.9800 . ?
C9 H9B 0.9800 . ?
C9 H9C 0.9800 . ?
C10 H10A 0.9800 . ?
C10 H10B 0.9800 . ?
C10 H10C 0.9800 . ?
C11 C14 1.534(5) . ?
C11 C13 1.537(5) . ?
C11 C12 1.541(5) . ?
C12 H12A 0.9800 . ?
C12 H12B 0.9800 . ?
C12 H12C 0.9800 . ?
C13 H13A 0.9800 . ?
C13 H13B 0.9800 . ?
C13 H13C 0.9800 . ?
C14 H14A 0.9800 . ?
C14 H14B 0.9800 . ?
C14 H14C 0.9800 . ?
C15 H15A 0.9900 . ?
C15 H15B 0.9900 . ?
C16 C17 1.526(4) . ?
C16 C21 1.537(5) . ?
C16 H16 1.0000 . ?
C17 C18 1.526(5) . ?
C17 H17 1.0000 . ?
C18 C19 1.522(5) . ?
C18 H18A 0.9900 . ?
C18 H18B 0.9900 . ?
C19 C20 1.528(5) . ?
C19 H19A 0.9900 . ?
C19 H19B 0.9900 . ?
C20 C21 1.535(5) . ?
C20 H20A 0.9900 . ?
C20 H20B 0.9900 . ?
C21 H21A 0.9900 . ?
C21 H21B 0.9900 . ?
C22A C27A 1.392(11) . ?
C22A C23A 1.400(10) . ?
C23A C24A 1.417(10) . ?
C24A C25A 1.396(10) . ?
C24A C32A 1.543(10) . ?
C25A C26A 1.409(11) . ?
C25A H25A 0.9500 . ?
C26A C27A 1.399(12) . ?
C26A C28A 1.543(13) . ?
C27A H27A 0.9500 . ?
C28A C30A 1.458(16) . ?
C28A C31A 1.515(16) . ?
C28A C29A 1.538(15) . ?
C29A H29A 0.9800 . ?
C29A H29B 0.9800 . ?
C29A H29C 0.9800 . ?
C30A H30A 0.9800 . ?
C30A H30B 0.9800 . ?
C30A H30C 0.9800 . ?
C31A H31A 0.9800 . ?
C31A H31B 0.9800 . ?
C31A H31C 0.9800 . ?
C32A C33A 1.534(11) . ?
C32A C34A 1.537(12) . ?
C32A C35A 1.552(13) . ?
C33A H33A 0.9800 . ?
C33A H33B 0.9800 . ?
C33A H33C 0.9800 . ?
C34A H34A 0.9800 . ?
C34A H34B 0.9800 . ?
C34A H34C 0.9800 . ?
C35A H35A 0.9800 . ?
C35A H35B 0.9800 . ?
C35A H35C 0.9800 . ?
C22B C27B 1.368(12) . ?
C22B C23B 1.418(11) . ?
C23B C24B 1.389(11) . ?
C24B C25B 1.386(12) . ?
C24B C32B 1.525(11) . ?
C25B C26B 1.395(13) . ?
C25B H25B 0.9500 . ?
C26B C27B 1.391(13) . ?
C26B C28B 1.584(18) . ?
C27B H27B 0.9500 . ?
C28B C31B 1.45(2) . ?
C28B C29B 1.47(2) . ?
C28B C30B 1.64(2) . ?
C29B H29D 0.9800 . ?
C29B H29E 0.9800 . ?
C29B H29F 0.9800 . ?
C30B H30D 0.9800 . ?
C30B H30E 0.9800 . ?
C30B H30F 0.9800 . ?
C31B H31D 0.9800 . ?
C31B H31E 0.9800 . ?
C31B H31F 0.9800 . ?
C32B C33B 1.514(14) . ?
C32B C34B 1.525(14) . ?
C32B C35B 1.549(15) . ?
C33B H33D 0.9800 . ?
C33B H33E 0.9800 . ?
C33B H33F 0.9800 . ?
C34B H34D 0.9800 . ?
C34B H34E 0.9800 . ?
C34B H34F 0.9800 . ?
C35B H35D 0.9800 . ?
C35B H35E 0.9800 . ?
C35B H35F 0.9800 . ?
C36 C37 1.3900 . ?
C36 C41 1.3900 . ?
C36 C42 1.524(16) . ?
C37 C38 1.3900 . ?
C37 H37 0.9500 . ?
C38 C39 1.3900 . ?
C38 H38 0.9500 . ?
C39 C40 1.3900 . ?
C39 H39 0.9500 . ?
C40 C41 1.3900 . ?
C40 H40 0.9500 . ?
C41 H41 0.9500 . ?
C42 H42A 0.9800 . ?
C42 H42B 0.9800 . ?
C42 H42C 0.9800 . ?

loop_
_geom_torsion_atom_site_label_1
_geom_torsion_atom_site_label_2
_geom_torsion_atom_site_label_3
_geom_torsion_atom_site_label_4
_geom_torsion
_geom_torsion_site_symmetry_1
_geom_torsion_site_symmetry_2
_geom_torsion_site_symmetry_3
_geom_torsion_site_symmetry_4
_geom_torsion_publ_flag
O1 Ti S C22A 90.9(4) . . . . ?
O2 Ti S C22A 14.6(3) . . . . ?
N Ti S C22A 102.7(3) . . . . ?
Cl1 Ti S C22A -80.2(3) . . . . ?
Cl2 Ti S C22A -174.7(3) . . . . ?
O1 Ti S C17 -23.3(4) . . . . ?
O2 Ti S C17 -99.58(14) . . . . ?
N Ti S C17 -11.54(14) . . . . ?
Cl1 Ti S C17 165.56(12) . . . . ?
Cl2 Ti S C17 71.04(12) . . . . ?
O1 Ti S C22B 74.6(4) . . . . ?
O2 Ti S C22B -1.7(3) . . . . ?
N Ti S C22B 86.4(3) . . . . ?
Cl1 Ti S C22B -96.5(3) . . . . ?
Cl2 Ti S C22B 168.9(3) . . . . ?
O2 Ti O1 C1 94.6(4) . . . . ?
N Ti O1 C1 9.4(4) . . . . ?
Cl1 Ti O1 C1 -168.1(3) . . . . ?
Cl2 Ti O1 C1 -71.5(4) . . . . ?
S Ti O1 C1 21.0(6) . . . . ?
O1 Ti O2 C23A 175.3(5) . . . . ?
N Ti O2 C23A -100.9(5) . . . . ?
Cl1 Ti O2 C23A 70.4(5) . . . . ?
Cl2 Ti O2 C23A -46.9(5) . . . . ?
S Ti O2 C23A -19.8(4) . . . . ?
O1 Ti O2 C23B -166.4(6) . . . . ?
N Ti O2 C23B -82.6(6) . . . . ?
Cl1 Ti O2 C23B 88.7(6) . . . . ?
Cl2 Ti O2 C23B -28.7(7) . . . . ?
S Ti O2 C23B -1.5(6) . . . . ?
O1 Ti N C15 35.0(2) . . . . ?
O2 Ti N C15 -63.7(2) . . . . ?
Cl2 Ti N C15 133.2(2) . . . . ?
S Ti N C15 -141.9(2) . . . . ?
O1 Ti N C16 163.4(2) . . . . ?
O2 Ti N C16 64.7(2) . . . . ?
Cl2 Ti N C16 -98.4(2) . . . . ?
S Ti N C16 -13.5(2) . . . . ?
Ti O1 C1 C2 -27.2(5) . . . . ?
Ti O1 C1 C6 152.4(3) . . . . ?
O1 C1 C2 C3 178.4(3) . . . . ?
C6 C1 C2 C3 -1.2(5) . . . . ?
O1 C1 C2 C15 -3.8(5) . . . . ?
C6 C1 C2 C15 176.6(3) . . . . ?
C1 C2 C3 C4 0.9(5) . . . . ?
C15 C2 C3 C4 -176.9(3) . . . . ?
C2 C3 C4 C5 0.2(6) . . . . ?
C2 C3 C4 C7 -179.7(4) . . . . ?
C3 C4 C5 C6 -1.1(6) . . . . ?
C7 C4 C5 C6 178.8(4) . . . . ?
C4 C5 C6 C1 0.8(5) . . . . ?
C4 C5 C6 C11 -176.9(3) . . . . ?
O1 C1 C6 C5 -179.2(3) . . . . ?
C2 C1 C6 C5 0.4(5) . . . . ?
O1 C1 C6 C11 -1.5(5) . . . . ?
C2 C1 C6 C11 178.1(3) . . . . ?
C3 C4 C7 C9 126.6(4) . . . . ?
C5 C4 C7 C9 -53.3(5) . . . . ?
C3 C4 C7 C10 -113.7(4) . . . . ?
C5 C4 C7 C10 66.4(5) . . . . ?
C3 C4 C7 C8 5.9(6) . . . . ?
C5 C4 C7 C8 -174.0(4) . . . . ?
C5 C6 C11 C14 -9.3(5) . . . . ?
C1 C6 C11 C14 173.1(3) . . . . ?
C5 C6 C11 C13 -129.8(4) . . . . ?
C1 C6 C11 C13 52.7(4) . . . . ?
C5 C6 C11 C12 109.6(4) . . . . ?
C1 C6 C11 C12 -68.0(4) . . . . ?
C16 N C15 C2 164.6(3) . . . . ?
Ti N C15 C2 -64.4(3) . . . . ?
C3 C2 C15 N -131.4(3) . . . . ?
C1 C2 C15 N 50.8(4) . . . . ?
C15 N C16 C17 168.1(3) . . . . ?
Ti N C16 C17 40.7(3) . . . . ?
C15 N C16 C21 -70.9(4) . . . . ?
Ti N C16 C21 161.8(2) . . . . ?
N C16 C17 C18 179.0(3) . . . . ?
C21 C16 C17 C18 56.4(4) . . . . ?
N C16 C17 S -53.3(3) . . . . ?
C21 C16 C17 S -175.9(2) . . . . ?
C22A S C17 C18 65.8(4) . . . . ?
C22B S C17 C18 69.3(3) . . . . ?
Ti S C17 C18 165.3(2) . . . . ?
C22A S C17 C16 -62.5(4) . . . . ?
C22B S C17 C16 -59.0(3) . . . . ?
Ti S C17 C16 37.0(3) . . . . ?
C16 C17 C18 C19 -57.7(4) . . . . ?
S C17 C18 C19 173.5(3) . . . . ?
C17 C18 C19 C20 56.4(4) . . . . ?
C18 C19 C20 C21 -56.8(5) . . . . ?
C19 C20 C21 C16 57.8(5) . . . . ?
N C16 C21 C20 -178.8(3) . . . . ?
C17 C16 C21 C20 -56.1(4) . . . . ?
C17 S C22A C27A -94.4(7) . . . . ?
C22B S C22A C27A -106.8(16) . . . . ?
Ti S C22A C27A 165.2(7) . . . . ?
C17 S C22A C23A 89.8(7) . . . . ?
C22B S C22A C23A 77.4(14) . . . . ?
Ti S C22A C23A -10.6(7) . . . . ?
C23B O2 C23A C22A -121(2) . . . . ?
Ti O2 C23A C22A 20.0(10) . . . . ?
C23B O2 C23A C24A 59.0(15) . . . . ?
Ti O2 C23A C24A -159.7(5) . . . . ?
C27A C22A C23A O2 -177.0(7) . . . . ?
S C22A C23A O2 -1.2(11) . . . . ?
C27A C22A C23A C24A 2.7(13) . . . . ?
S C22A C23A C24A 178.5(6) . . . . ?
O2 C23A C24A C25A 177.3(7) . . . . ?
C22A C23A C24A C25A -2.4(12) . . . . ?
O2 C23A C24A C32A 1.7(11) . . . . ?
C22A C23A C24A C32A -178.0(8) . . . . ?
C23A C24A C25A C26A -0.7(12) . . . . ?
C32A C24A C25A C26A 174.9(8) . . . . ?
C24A C25A C26A C27A 3.5(12) . . . . ?
C24A C25A C26A C28A -177.6(8) . . . . ?
C23A C22A C27A C26A 0.2(13) . . . . ?
S C22A C27A C26A -175.3(7) . . . . ?
C25A C26A C27A C22A -3.2(12) . . . . ?
C28A C26A C27A C22A 177.9(8) . . . . ?
C27A C26A C28A C30A 108.0(11) . . . . ?
C25A C26A C28A C30A -70.9(12) . . . . ?
C27A C26A C28A C31A -9.2(13) . . . . ?
C25A C26A C28A C31A 171.9(9) . . . . ?
C27A C26A C28A C29A -129.9(9) . . . . ?
C25A C26A C28A C29A 51.2(12) . . . . ?
C25A C24A C32A C33A 6.1(11) . . . . ?
C23A C24A C32A C33A -178.5(8) . . . . ?
C25A C24A C32A C34A -115.0(8) . . . . ?
C23A C24A C32A C34A 60.4(10) . . . . ?
C25A C24A C32A C35A 125.6(8) . . . . ?
C23A C24A C32A C35A -59.0(10) . . . . ?
C22A S C22B C27B 85.1(15) . . . . ?
C17 S C22B C27B -83.4(8) . . . . ?
Ti S C22B C27B 178.6(7) . . . . ?
C22A S C22B C23B -89.0(15) . . . . ?
C17 S C22B C23B 102.5(7) . . . . ?
Ti S C22B C23B 4.5(7) . . . . ?
C23A O2 C23B C24B -123(2) . . . . ?
Ti O2 C23B C24B -173.7(6) . . . . ?
C23A O2 C23B C22B 56.1(15) . . . . ?
Ti O2 C23B C22B 5.2(11) . . . . ?
C27B C22B C23B O2 179.9(8) . . . . ?
S C22B C23B O2 -5.9(10) . . . . ?
C27B C22B C23B C24B -1.2(14) . . . . ?
S C22B C23B C24B 173.0(7) . . . . ?
O2 C23B C24B C25B -177.4(8) . . . . ?
C22B C23B C24B C25B 3.8(13) . . . . ?
O2 C23B C24B C32B 2.5(14) . . . . ?
C22B C23B C24B C32B -176.3(8) . . . . ?
C23B C24B C25B C26B -2.2(14) . . . . ?
C32B C24B C25B C26B 177.9(9) . . . . ?
C24B C25B C26B C27B -2.3(15) . . . . ?
C24B C25B C26B C28B 175.8(10) . . . . ?
C23B C22B C27B C26B -3.4(14) . . . . ?
S C22B C27B C26B -177.1(7) . . . . ?
C25B C26B C27B C22B 5.0(14) . . . . ?
C28B C26B C27B C22B -173.1(10) . . . . ?
C27B C26B C28B C31B -142.2(14) . . . . ?
C25B C26B C28B C31B 39.7(18) . . . . ?
C27B C26B C28B C29B 60.7(15) . . . . ?
C25B C26B C28B C29B -117.3(13) . . . . ?
C27B C26B C28B C30B -49.9(15) . . . . ?
C25B C26B C28B C30B 132.0(12) . . . . ?
C25B C24B C32B C33B 118.7(10) . . . . ?
C23B C24B C32B C33B -61.2(12) . . . . ?
C25B C24B C32B C34B -2.7(13) . . . . ?
C23B C24B C32B C34B 177.4(9) . . . . ?
C25B C24B C32B C35B -120.9(10) . . . . ?
C23B C24B C32B C35B 59.2(11) . . . . ?
C41 C36 C37 C38 0.0 . . . . ?
C42 C36 C37 C38 174.8(9) . . . . ?
C36 C37 C38 C39 0.0 . . . . ?
C37 C38 C39 C40 0.0 . . . . ?
C38 C39 C40 C41 0.0 . . . . ?
C39 C40 C41 C36 0.0 . . . . ?
C37 C36 C41 C40 0.0 . . . . ?
C42 C36 C41 C40 -174.8(9) . . . . ?
